data_4026742
loop_
_publ_author_name
'Jian Cao'
'Maozhong Miao'
'Wanli Chen'
'Luling Wu'
'Xian Huang'

_publ_section_title
;
 Manganese(III) Acetate-Mediated Cyclization of
 Diarylmethylenecyclopropa[b]naphthalenes: A Method for the Synthesis of
 1,2-Benzanthracene Derivatives
;
_journal_name_full 'Journal of Organic Chemistry'
_journal_page_first 9329
_journal_page_last 9337
_journal_paper_doi 10.1021/jo2015906
_journal_volume 76
_journal_year 2011
_chemical_formula_moiety 'C26 H18 O2'
_chemical_formula_sum 'C26 H18 O2'
_chemical_formula_weight 362.40
_chemical_name_systematic
; 
 ? 
;
_space_group_IT_number 15
_symmetry_cell_setting monoclinic
_symmetry_space_group_name_Hall '-C 2yc'
_symmetry_space_group_name_H-M 'C 1 2/c 1'
_atom_sites_solution_hydrogens geom
_atom_sites_solution_primary direct
_atom_sites_solution_secondary difmap
_audit_creation_method SHELXL-97
_cell_angle_alpha 90.00
_cell_angle_beta 98.100(6)
_cell_angle_gamma 90.00
_cell_formula_units_Z 8
_cell_length_a 31.808(2)
_cell_length_b 5.6746(3)
_cell_length_c 20.9233(12)
_cell_measurement_reflns_used 3860
_cell_measurement_temperature 293(2)
_cell_measurement_theta_max 67.2020
_cell_measurement_theta_min 3.2749
_cell_volume 3738.9(4)
_computing_cell_refinement 'CrysAlis PRO (Oxford Diffraction, 2010)'
_computing_data_collection 'CrysAlis PRO'
_computing_data_reduction 'CrysAlis PRO'
_computing_molecular_graphics 'OLEX2 (Dolomanov et al., 2009)'
_computing_publication_material OLEX2
_computing_structure_refinement 'SHELXL-97 (Sheldrick, 2008)'
_computing_structure_solution 'SHELXS-97 (Sheldrick, 2008)'
_diffrn_ambient_temperature 293(2)
_diffrn_detector_area_resol_mean 10.3592
_diffrn_measured_fraction_theta_full 0.996
_diffrn_measured_fraction_theta_max 0.996
_diffrn_measurement_device_type 'Xcalibur, Atlas, Gemini ultra'
_diffrn_measurement_method '\w scans'
_diffrn_radiation_monochromator graphite
_diffrn_radiation_source 'fine-focus sealed tube'
_diffrn_radiation_type CuK\a
_diffrn_radiation_wavelength 1.54184
_diffrn_reflns_av_R_equivalents 0.0755
_diffrn_reflns_av_sigmaI/netI 0.0529
_diffrn_reflns_limit_h_max 36
_diffrn_reflns_limit_h_min -35
_diffrn_reflns_limit_k_max 6
_diffrn_reflns_limit_k_min -6
_diffrn_reflns_limit_l_max 24
_diffrn_reflns_limit_l_min -23
_diffrn_reflns_number 10054
_diffrn_reflns_theta_full 65.07
_diffrn_reflns_theta_max 65.07
_diffrn_reflns_theta_min 4.27
_exptl_absorpt_coefficient_mu 0.633
_exptl_absorpt_correction_T_max 0.8681
_exptl_absorpt_correction_T_min 0.8232
_exptl_absorpt_correction_type multi-scan
_exptl_absorpt_process_details
;
CrysAlis PRO (Oxford Diffraction, 2010) 
;
_exptl_crystal_colour colorless
_exptl_crystal_density_diffrn 1.288
_exptl_crystal_description block
_exptl_crystal_F_000 1520
_exptl_crystal_size_max 0.32
_exptl_crystal_size_mid 0.28
_exptl_crystal_size_min 0.23
_refine_diff_density_max 0.206
_refine_diff_density_min -0.170
_refine_diff_density_rms 0.045
_refine_ls_extinction_coef 0.0023(2)
_refine_ls_extinction_expression Fc^*^=kFc[1+0.001xFc^2^\l^3^/sin(2\q)]^-1/4^
_refine_ls_extinction_method SHELXL
_refine_ls_goodness_of_fit_ref 1.040
_refine_ls_hydrogen_treatment constr
_refine_ls_matrix_type full
_refine_ls_number_parameters 255
_refine_ls_number_reflns 3171
_refine_ls_number_restraints 0
_refine_ls_restrained_S_all 1.040
_refine_ls_R_factor_all 0.0675
_refine_ls_R_factor_gt 0.0516
_refine_ls_shift/su_max 0.000
_refine_ls_shift/su_mean 0.000
_refine_ls_structure_factor_coef Fsqd
_refine_ls_weighting_details 'calc w=1/[\s^2^(Fo^2^)+(0.0922P)^2^+0.5905P] where P=(Fo^2^+2Fc^2^)/3'
_refine_ls_weighting_scheme calc
_refine_ls_wR_factor_gt 0.1421
_refine_ls_wR_factor_ref 0.1600
_reflns_number_gt 2322
_reflns_number_total 3171
_reflns_threshold_expression >2sigma(I)
_cod_data_source_file jo2015906_si_001.cif
_cod_data_source_block 110405_cj100623_1
_cod_original_sg_symbol_H-M 'C 2/c'
_cod_database_code 4026742

loop_
_symmetry_equiv_pos_as_xyz
'x, y, z'
'-x, y, -z+1/2'
'x+1/2, y+1/2, z'
'-x+1/2, y+1/2, -z+1/2'
'-x, -y, -z'
'x, -y, z-1/2'
'-x+1/2, -y+1/2, -z'
'x+1/2, -y+1/2, z-1/2'

loop_
_atom_site_label
_atom_site_type_symbol
_atom_site_fract_x
_atom_site_fract_y
_atom_site_fract_z
_atom_site_U_iso_or_equiv
_atom_site_adp_type
_atom_site_occupancy
_atom_site_symmetry_multiplicity
_atom_site_calc_flag
_atom_site_refinement_flags
O1 O 0.19564(5) -0.0127(3) 0.03014(7) 0.0673(4) Uani 1 1 d .
O2 O 0.14025(4) -0.24741(19) 0.04070(5) 0.0455(3) Uani 1 1 d .
C1 C 0.21515(7) -0.4161(4) 0.26608(9) 0.0622(6) Uani 1 1 d .
H1 H 0.2235 -0.5375 0.2408 0.075 Uiso 1 1 calc R
C2 C 0.23228(7) -0.3999(4) 0.32989(10) 0.0684(6) Uani 1 1 d .
H2 H 0.2523 -0.5098 0.3475 0.082 Uiso 1 1 calc R
C3 C 0.21985(7) -0.2194(4) 0.36842(10) 0.0694(6) Uani 1 1 d .
H3 H 0.2320 -0.2092 0.4115 0.083 Uiso 1 1 calc R
C4 C 0.19057(7) -0.0599(4) 0.34420(9) 0.0664(6) Uani 1 1 d .
H4 H 0.1823 0.0573 0.3710 0.080 Uiso 1 1 calc R
C5 C 0.17193(6) -0.0678(3) 0.27797(8) 0.0526(5) Uani 1 1 d .
C6 C 0.18500(6) -0.2500(3) 0.23872(8) 0.0495(5) Uani 1 1 d .
C7 C 0.16799(6) -0.2519(3) 0.17278(8) 0.0482(5) Uani 1 1 d .
H7 H 0.1764 -0.3691 0.1462 0.058 Uiso 1 1 calc R
C8 C 0.13913(5) -0.0837(3) 0.14682(7) 0.0416(4) Uani 1 1 d .
C9 C 0.12403(6) 0.0911(3) 0.18672(7) 0.0449(4) Uani 1 1 d .
C10 C 0.14156(6) 0.0949(3) 0.25169(8) 0.0540(5) Uani 1 1 d .
H10 H 0.1327 0.2102 0.2784 0.065 Uiso 1 1 calc R
C11 C 0.09164(6) 0.2574(3) 0.15897(8) 0.0453(4) Uani 1 1 d .
C12 C 0.07381(7) 0.4255(4) 0.19593(9) 0.0599(6) Uani 1 1 d .
H12 H 0.0828 0.4314 0.2402 0.072 Uiso 1 1 calc R
C13 C 0.04361(7) 0.5816(4) 0.16923(10) 0.0659(6) Uani 1 1 d .
H13 H 0.0325 0.6918 0.1951 0.079 Uiso 1 1 calc R
C14 C 0.02960(7) 0.5753(4) 0.10324(9) 0.0610(6) Uani 1 1 d .
H14 H 0.0092 0.6818 0.0847 0.073 Uiso 1 1 calc R
C15 C 0.04599(6) 0.4120(3) 0.06589(8) 0.0513(5) Uani 1 1 d .
H15 H 0.0361 0.4073 0.0219 0.062 Uiso 1 1 calc R
C16 C 0.07725(5) 0.2509(3) 0.09146(7) 0.0422(4) Uani 1 1 d .
C17 C 0.09490(5) 0.0803(3) 0.05093(7) 0.0405(4) Uani 1 1 d .
C18 C 0.12364(5) -0.0756(3) 0.07842(7) 0.0410(4) Uani 1 1 d .
C19 C 0.08214(5) 0.0823(3) -0.02093(7) 0.0432(4) Uani 1 1 d .
C20 C 0.09435(7) 0.2653(4) -0.05689(10) 0.0688(6) Uani 1 1 d .
H20 H 0.1094 0.3912 -0.0364 0.083 Uiso 1 1 calc R
C21 C 0.08453(9) 0.2645(5) -0.12343(11) 0.0840(8) Uani 1 1 d .
H21 H 0.0935 0.3880 -0.1474 0.101 Uiso 1 1 calc R
C22 C 0.06166(8) 0.0831(4) -0.15422(9) 0.0722(7) Uani 1 1 d .
H22 H 0.0558 0.0803 -0.1990 0.087 Uiso 1 1 calc R
C23 C 0.04776(10) -0.0918(4) -0.11885(10) 0.0866(8) Uani 1 1 d .
H23 H 0.0310 -0.2118 -0.1392 0.104 Uiso 1 1 calc R
C24 C 0.05830(9) -0.0934(4) -0.05212(9) 0.0758(7) Uani 1 1 d .
H24 H 0.0489 -0.2164 -0.0284 0.091 Uiso 1 1 calc R
C25 C 0.17813(6) -0.1972(3) 0.02053(8) 0.0473(4) Uani 1 1 d .
C26 C 0.19347(7) -0.4030(4) -0.01340(11) 0.0685(6) Uani 1 1 d .
H26A H 0.1756 -0.4253 -0.0540 0.103 Uiso 1 1 calc R
H26B H 0.1925 -0.5415 0.0127 0.103 Uiso 1 1 calc R
H26C H 0.2221 -0.3753 -0.0209 0.103 Uiso 1 1 calc R

loop_
_atom_site_aniso_label
_atom_site_aniso_U_11
_atom_site_aniso_U_22
_atom_site_aniso_U_33
_atom_site_aniso_U_23
_atom_site_aniso_U_13
_atom_site_aniso_U_12
O1 0.0629(10) 0.0651(9) 0.0789(10) -0.0145(7) 0.0272(7) -0.0164(7)
O2 0.0456(7) 0.0474(7) 0.0443(6) -0.0080(5) 0.0092(5) -0.0019(5)
C1 0.0628(13) 0.0673(13) 0.0558(11) 0.0120(9) 0.0057(9) 0.0081(10)
C2 0.0671(14) 0.0797(15) 0.0561(11) 0.0214(10) 0.0008(9) 0.0083(11)
C3 0.0726(15) 0.0895(16) 0.0435(10) 0.0175(10) -0.0013(9) -0.0054(12)
C4 0.0758(15) 0.0809(14) 0.0402(9) 0.0029(9) 0.0001(9) 0.0043(11)
C5 0.0546(12) 0.0645(12) 0.0390(9) 0.0049(8) 0.0078(8) -0.0024(9)
C6 0.0486(11) 0.0565(11) 0.0436(9) 0.0078(7) 0.0076(8) -0.0034(8)
C7 0.0498(11) 0.0523(10) 0.0432(9) -0.0003(7) 0.0088(7) -0.0013(8)
C8 0.0384(10) 0.0472(10) 0.0399(8) 0.0000(7) 0.0080(7) -0.0034(7)
C9 0.0442(10) 0.0539(10) 0.0372(8) -0.0016(7) 0.0074(7) -0.0038(8)
C10 0.0595(12) 0.0634(12) 0.0393(9) -0.0034(8) 0.0079(8) 0.0048(9)
C11 0.0429(10) 0.0540(10) 0.0398(8) -0.0029(7) 0.0082(7) -0.0025(8)
C12 0.0633(13) 0.0719(13) 0.0440(9) -0.0130(8) 0.0061(8) 0.0111(10)
C13 0.0635(13) 0.0754(14) 0.0591(11) -0.0174(10) 0.0099(9) 0.0184(11)
C14 0.0559(13) 0.0680(13) 0.0587(11) -0.0034(9) 0.0072(9) 0.0168(10)
C15 0.0479(11) 0.0616(11) 0.0443(9) 0.0011(8) 0.0062(7) 0.0057(9)
C16 0.0393(10) 0.0495(10) 0.0388(8) -0.0009(7) 0.0087(7) -0.0033(7)
C17 0.0390(10) 0.0470(9) 0.0363(8) -0.0007(6) 0.0080(6) -0.0057(7)
C18 0.0401(10) 0.0461(9) 0.0382(8) -0.0057(7) 0.0098(7) -0.0050(7)
C19 0.0422(10) 0.0507(10) 0.0374(8) -0.0009(7) 0.0081(7) 0.0009(7)
C20 0.0686(14) 0.0884(15) 0.0498(10) 0.0072(10) 0.0102(9) -0.0266(11)
C21 0.0861(17) 0.117(2) 0.0508(11) 0.0240(12) 0.0155(11) -0.0209(15)
C22 0.0832(17) 0.0960(17) 0.0375(9) 0.0012(10) 0.0087(9) 0.0225(13)
C23 0.133(2) 0.0692(14) 0.0499(11) -0.0077(10) -0.0147(12) -0.0140(15)
C24 0.117(2) 0.0603(13) 0.0450(10) 0.0048(9) -0.0054(11) -0.0260(13)
C25 0.0429(10) 0.0567(11) 0.0432(9) -0.0039(7) 0.0093(7) -0.0029(8)
C26 0.0602(13) 0.0730(14) 0.0764(13) -0.0200(11) 0.0244(10) -0.0013(10)

loop_
_atom_type_symbol
_atom_type_description
_atom_type_scat_dispersion_real
_atom_type_scat_dispersion_imag
_atom_type_scat_source
C C 0.0181 0.0091 'International Tables Vol C Tables 4.2.6.8 and 6.1.1.4'
H H 0.0000 0.0000 'International Tables Vol C Tables 4.2.6.8 and 6.1.1.4'
O O 0.0492 0.0322 'International Tables Vol C Tables 4.2.6.8 and 6.1.1.4'

loop_
_geom_angle_atom_site_label_1
_geom_angle_atom_site_label_2
_geom_angle_atom_site_label_3
_geom_angle
C25 O2 C18 116.66(12)
C2 C1 C6 120.3(2)
C2 C1 H1 119.8
C6 C1 H1 119.8
C1 C2 C3 120.4(2)
C1 C2 H2 119.8
C3 C2 H2 119.8
C4 C3 C2 120.92(18)
C4 C3 H3 119.5
C2 C3 H3 119.5
C3 C4 C5 121.0(2)
C3 C4 H4 119.5
C5 C4 H4 119.5
C10 C5 C6 119.88(15)
C10 C5 C4 122.16(18)
C6 C5 C4 117.95(18)
C1 C6 C7 122.59(18)
C1 C6 C5 119.41(16)
C7 C6 C5 117.97(16)
C8 C7 C6 121.45(16)
C8 C7 H7 119.3
C6 C7 H7 119.3
C7 C8 C9 120.76(15)
C7 C8 C18 121.70(15)
C9 C8 C18 117.54(15)
C10 C9 C8 117.46(16)
C10 C9 C11 122.80(16)
C8 C9 C11 119.74(14)
C5 C10 C9 122.32(17)
C5 C10 H10 118.8
C9 C10 H10 118.8
C12 C11 C16 117.91(16)
C12 C11 C9 122.77(15)
C16 C11 C9 119.32(15)
C13 C12 C11 122.19(17)
C13 C12 H12 118.9
C11 C12 H12 118.9
C12 C13 C14 119.86(18)
C12 C13 H13 120.1
C14 C13 H13 120.1
C15 C14 C13 119.48(18)
C15 C14 H14 120.3
C13 C14 H14 120.3
C14 C15 C16 122.24(16)
C14 C15 H15 118.9
C16 C15 H15 118.9
C15 C16 C11 118.32(15)
C15 C16 C17 121.65(15)
C11 C16 C17 120.03(15)
C18 C17 C16 119.06(14)
C18 C17 C19 120.39(14)
C16 C17 C19 120.53(14)
C17 C18 O2 120.30(14)
C17 C18 C8 124.13(15)
O2 C18 C8 115.56(14)
C24 C19 C20 118.25(16)
C24 C19 C17 121.88(15)
C20 C19 C17 119.87(16)
C19 C20 C21 120.6(2)
C19 C20 H20 119.7
C21 C20 H20 119.7
C22 C21 C20 120.4(2)
C22 C21 H21 119.8
C20 C21 H21 119.8
C23 C22 C21 119.26(18)
C23 C22 H22 120.4
C21 C22 H22 120.4
C22 C23 C24 120.3(2)
C22 C23 H23 119.8
C24 C23 H23 119.8
C19 C24 C23 121.06(19)
C19 C24 H24 119.5
C23 C24 H24 119.5
O1 C25 O2 123.05(16)
O1 C25 C26 126.55(18)
O2 C25 C26 110.40(16)
C25 C26 H26A 109.5
C25 C26 H26B 109.5
H26A C26 H26B 109.5
C25 C26 H26C 109.5
H26A C26 H26C 109.5
H26B C26 H26C 109.5

loop_
_geom_bond_atom_site_label_1
_geom_bond_atom_site_label_2
_geom_bond_distance
O1 C25 1.190(2)
O2 C25 1.362(2)
O2 C18 1.4034(19)
C1 C2 1.372(3)
C1 C6 1.408(3)
C1 H1 0.9300
C2 C3 1.395(3)
C2 H2 0.9300
C3 C4 1.345(3)
C3 H3 0.9300
C4 C5 1.429(2)
C4 H4 0.9300
C5 C10 1.392(3)
C5 C6 1.419(3)
C6 C7 1.409(2)
C7 C8 1.382(2)
C7 H7 0.9300
C8 C9 1.423(2)
C8 C18 1.447(2)
C9 C10 1.395(2)
C9 C11 1.456(3)
C10 H10 0.9300
C11 C12 1.398(3)
C11 C16 1.423(2)
C12 C13 1.367(3)
C12 H12 0.9300
C13 C14 1.390(3)
C13 H13 0.9300
C14 C15 1.363(3)
C14 H14 0.9300
C15 C16 1.400(2)
C15 H15 0.9300
C16 C17 1.451(2)
C17 C18 1.342(2)
C17 C19 1.501(2)
C19 C24 1.362(3)
C19 C20 1.371(3)
C20 C21 1.383(3)
C20 H20 0.9300
C21 C22 1.368(3)
C21 H21 0.9300
C22 C23 1.349(3)
C22 H22 0.9300
C23 C24 1.389(3)
C23 H23 0.9300
C24 H24 0.9300
C25 C26 1.484(3)
C26 H26A 0.9600
C26 H26B 0.9600
C26 H26C 0.9600

loop_
_geom_torsion_atom_site_label_1
_geom_torsion_atom_site_label_2
_geom_torsion_atom_site_label_3
_geom_torsion_atom_site_label_4
_geom_torsion
C6 C1 C2 C3 0.4(3)
C1 C2 C3 C4 0.8(4)
C2 C3 C4 C5 -1.2(4)
C3 C4 C5 C10 180.0(2)
C3 C4 C5 C6 0.5(3)
C2 C1 C6 C7 176.83(19)
C2 C1 C6 C5 -1.1(3)
C10 C5 C6 C1 -178.84(18)
C4 C5 C6 C1 0.7(3)
C10 C5 C6 C7 3.2(3)
C4 C5 C6 C7 -177.34(17)
C1 C6 C7 C8 -178.55(17)
C5 C6 C7 C8 -0.6(3)
C6 C7 C8 C9 -3.1(3)
C6 C7 C8 C18 175.94(16)
C7 C8 C9 C10 4.1(3)
C18 C8 C9 C10 -174.93(15)
C7 C8 C9 C11 -176.15(16)
C18 C8 C9 C11 4.8(2)
C6 C5 C10 C9 -2.1(3)
C4 C5 C10 C9 178.45(18)
C8 C9 C10 C5 -1.6(3)
C11 C9 C10 C5 178.72(17)
C10 C9 C11 C12 -3.7(3)
C8 C9 C11 C12 176.60(17)
C10 C9 C11 C16 176.18(16)
C8 C9 C11 C16 -3.5(3)
C16 C11 C12 C13 -0.3(3)
C9 C11 C12 C13 179.58(19)
C11 C12 C13 C14 0.3(4)
C12 C13 C14 C15 0.4(3)
C13 C14 C15 C16 -1.1(3)
C14 C15 C16 C11 1.0(3)
C14 C15 C16 C17 -179.02(17)
C12 C11 C16 C15 -0.3(3)
C9 C11 C16 C15 179.80(16)
C12 C11 C16 C17 179.73(17)
C9 C11 C16 C17 -0.2(2)
C15 C16 C17 C18 -177.52(16)
C11 C16 C17 C18 2.4(2)
C15 C16 C17 C19 4.2(2)
C11 C16 C17 C19 -175.87(15)
C16 C17 C18 O2 177.99(13)
C19 C17 C18 O2 -3.7(2)
C16 C17 C18 C8 -1.1(3)
C19 C17 C18 C8 177.24(14)
C25 O2 C18 C17 96.09(18)
C25 O2 C18 C8 -84.78(17)
C7 C8 C18 C17 178.37(16)
C9 C8 C18 C17 -2.6(2)
C7 C8 C18 O2 -0.7(2)
C9 C8 C18 O2 178.34(14)
C18 C17 C19 C24 70.5(3)
C16 C17 C19 C24 -111.2(2)
C18 C17 C19 C20 -109.9(2)
C16 C17 C19 C20 68.4(2)
C24 C19 C20 C21 -3.4(4)
C17 C19 C20 C21 177.0(2)
C19 C20 C21 C22 1.4(4)
C20 C21 C22 C23 1.8(4)
C21 C22 C23 C24 -3.1(4)
C20 C19 C24 C23 2.1(4)
C17 C19 C24 C23 -178.3(2)
C22 C23 C24 C19 1.1(4)
C18 O2 C25 O1 -4.7(2)
C18 O2 C25 C26 174.75(15)

loop_
_cod_related_entry_id
_cod_related_entry_database
_cod_related_entry_code
1 ChemSpider 30659429
